data_4507175
loop_
_publ_author_name
'Kumar, Girijesh'
'Aggarwal, Himanshu'
'Gupta, Rajeev'

_publ_section_title
;
 Cobalt Complexes Appended withpara- andmeta-Arylcarboxylic Acids:
 Influence of Cation, Solvent, and Symmetry on Hydrogen-Bonded Assemblies
;
_journal_issue 1
_journal_name_full 'Crystal Growth &amp; Design'
_journal_page_first 74
_journal_paper_doi 10.1021/cg3011629
_journal_volume 13
_journal_year 2013
_chemical_formula_moiety 'C42 H26 Co N6 O12, H2 O,2(O)'
_chemical_formula_sum 'C42 H28 Co N6 O15'
_chemical_formula_weight 915.63
_chemical_name_systematic
;
 ?
;
_space_group_IT_number 2
_symmetry_cell_setting triclinic
_symmetry_space_group_name_Hall '-P 1'
_symmetry_space_group_name_H-M 'P -1'
_atom_sites_solution_hydrogens geom
_atom_sites_solution_primary direct
_atom_sites_solution_secondary difmap
_audit_creation_method SHELXL-97
_cell_angle_alpha 106.780(5)
_cell_angle_beta 96.311(5)
_cell_angle_gamma 105.690(5)
_cell_formula_units_Z 2
_cell_length_a 9.151(5)
_cell_length_b 15.215(5)
_cell_length_c 15.957(5)
_cell_measurement_reflns_used 1611
_cell_measurement_temperature 293(2)
_cell_measurement_theta_max 25.00
_cell_measurement_theta_min 2.95
_cell_volume 2004.8(14)
_computing_cell_refinement 'X-calibur S SAINT'
_computing_data_collection 'Xcalibur, Sapphire3'
_computing_data_reduction 'X-calibur S SAINT'
_computing_molecular_graphics 'Oxford SHELXTL'
_computing_publication_material 'Oxford SHELXTL'
_computing_structure_refinement 'SHELXL-97 (Sheldrick, 1997)'
_computing_structure_solution 'SHELXS-97 (Sheldrick, 1990)'
_diffrn_ambient_temperature 293(2)
_diffrn_measured_fraction_theta_full 0.995
_diffrn_measured_fraction_theta_max 0.995
_diffrn_measurement_device_type 'Xcalibur, Sapphire3'
_diffrn_measurement_method '\w scans'
_diffrn_radiation_monochromator graphite
_diffrn_radiation_source 'fine-focus sealed tube'
_diffrn_radiation_type MoK\a
_diffrn_radiation_wavelength 0.71073
_diffrn_reflns_av_R_equivalents 0.1441
_diffrn_reflns_av_sigmaI/netI 0.1892
_diffrn_reflns_limit_h_max 10
_diffrn_reflns_limit_h_min -10
_diffrn_reflns_limit_k_max 18
_diffrn_reflns_limit_k_min -18
_diffrn_reflns_limit_l_max 18
_diffrn_reflns_limit_l_min -18
_diffrn_reflns_number 25434
_diffrn_reflns_theta_full 25.00
_diffrn_reflns_theta_max 25.00
_diffrn_reflns_theta_min 2.95
_exptl_absorpt_coefficient_mu 0.510
_exptl_absorpt_correction_type none
_exptl_crystal_colour green
_exptl_crystal_density_diffrn 1.517
_exptl_crystal_density_method 'not measured'
_exptl_crystal_description block
_exptl_crystal_F_000 938
_exptl_crystal_size_max 0.30
_exptl_crystal_size_mid 0.20
_exptl_crystal_size_min 0.10
_refine_diff_density_max 0.615
_refine_diff_density_min -0.447
_refine_diff_density_rms 0.087
_refine_ls_extinction_method none
_refine_ls_goodness_of_fit_ref 1.115
_refine_ls_hydrogen_treatment mixed
_refine_ls_matrix_type full
_refine_ls_number_parameters 579
_refine_ls_number_reflns 7021
_refine_ls_number_restraints 0
_refine_ls_restrained_S_all 1.115
_refine_ls_R_factor_all 0.2172
_refine_ls_R_factor_gt 0.1386
_refine_ls_shift/su_max 0.006
_refine_ls_shift/su_mean 0.001
_refine_ls_structure_factor_coef Fsqd
_refine_ls_weighting_details 'calc w=1/[\s^2^(Fo^2^)+(0.1012P)^2^+3.0533P] where P=(Fo^2^+2Fc^2^)/3'
_refine_ls_weighting_scheme calc
_refine_ls_wR_factor_gt 0.2565
_refine_ls_wR_factor_ref 0.2983
_reflns_number_gt 3892
_reflns_number_total 7021
_reflns_threshold_expression >2sigma(I)
_cod_data_source_file cg3011629_si_002.cif
_cod_data_source_block 6
_cod_database_code 4507175

loop_
_symmetry_equiv_pos_as_xyz
'x, y, z'
'-x, -y, -z'

loop_
_atom_site_label
_atom_site_type_symbol
_atom_site_fract_x
_atom_site_fract_y
_atom_site_fract_z
_atom_site_U_iso_or_equiv
_atom_site_adp_type
_atom_site_occupancy
_atom_site_symmetry_multiplicity
_atom_site_calc_flag
_atom_site_refinement_flags
C1 C -0.1129(14) 0.3600(10) 1.0592(12) 0.079(4) Uani 1 1 d .
C2 C -0.0446(11) 0.2778(7) 1.0432(8) 0.052(3) Uani 1 1 d .
C3 C -0.0411(11) 0.2268(7) 0.9574(8) 0.057(3) Uani 1 1 d .
H3 H -0.0879 0.2399 0.9097 0.068 Uiso 1 1 calc R
C4 C 0.0304(10) 0.1566(7) 0.9410(7) 0.043(2) Uani 1 1 d .
C5 C 0.0929(11) 0.1349(8) 1.0115(8) 0.056(3) Uani 1 1 d .
H5 H 0.1372 0.0855 1.0009 0.067 Uiso 1 1 calc R
C6 C 0.0906(13) 0.1857(8) 1.0983(8) 0.067(3) Uani 1 1 d .
H6 H 0.1340 0.1713 1.1461 0.081 Uiso 1 1 calc R
C7 C 0.0232(13) 0.2581(7) 1.1129(8) 0.059(3) Uani 1 1 d .
H7 H 0.0240 0.2940 1.1711 0.071 Uiso 1 1 calc R
C8 C -0.0513(12) 0.0282(8) 0.7993(8) 0.056(3) Uani 1 1 d .
C9 C -0.0088(11) -0.0063(7) 0.7118(7) 0.047(3) Uani 1 1 d .
C10 C -0.0746(12) -0.0930(7) 0.6447(9) 0.064(3) Uani 1 1 d .
H10 H -0.1590 -0.1397 0.6503 0.077 Uiso 1 1 calc R
C11 C -0.0126(15) -0.1106(9) 0.5668(9) 0.080(4) Uani 1 1 d .
H11 H -0.0544 -0.1695 0.5205 0.096 Uiso 1 1 calc R
C12 C 0.1094(13) -0.0401(9) 0.5602(7) 0.068(3) Uani 1 1 d .
H12 H 0.1505 -0.0512 0.5089 0.082 Uiso 1 1 calc R
C13 C 0.1730(11) 0.0471(8) 0.6278(6) 0.048(3) Uani 1 1 d .
C14 C 0.3065(11) 0.1307(8) 0.6341(7) 0.050(3) Uani 1 1 d .
C15 C 0.4762(11) 0.2825(7) 0.7295(6) 0.040(2) Uani 1 1 d .
C16 C 0.6063(12) 0.3064(7) 0.7922(7) 0.054(3) Uani 1 1 d .
H16 H 0.6116 0.2676 0.8273 0.065 Uiso 1 1 calc R
C17 C 0.7307(14) 0.3876(9) 0.8048(9) 0.073(3) Uani 1 1 d .
H17 H 0.8181 0.4022 0.8483 0.087 Uiso 1 1 calc R
C18 C 0.7289(17) 0.4462(10) 0.7558(12) 0.093(5) Uani 1 1 d .
H18 H 0.8145 0.4996 0.7638 0.111 Uiso 1 1 calc R
C19 C 0.5984(19) 0.4247(10) 0.6945(11) 0.087(5) Uani 1 1 d .
C20 C 0.4708(14) 0.3427(9) 0.6810(8) 0.073(4) Uani 1 1 d .
H20 H 0.3820 0.3292 0.6388 0.088 Uiso 1 1 calc R
C21 C 0.593(2) 0.4897(14) 0.638(2) 0.183(12) Uani 1 1 d .
C22 C -0.0372(15) 0.4005(9) 0.5549(9) 0.080(4) Uani 1 1 d .
C23 C -0.0680(12) 0.3221(8) 0.5957(7) 0.056(2) Uani 1 1 d .
C24 C -0.2119(12) 0.2521(8) 0.5736(7) 0.060(3) Uani 1 1 d .
H24 H -0.2890 0.2500 0.5292 0.072 Uiso 1 1 calc R
C25 C -0.2401(12) 0.1860(7) 0.6173(7) 0.050(3) Uani 1 1 d .
H25 H -0.3360 0.1381 0.6020 0.061 Uiso 1 1 calc R
C26 C -0.1262(12) 0.1904(7) 0.6845(7) 0.056(2) Uani 1 1 d .
H26 H -0.1464 0.1449 0.7136 0.067 Uiso 1 1 calc R
C27 C 0.0156(10) 0.2605(7) 0.7089(7) 0.046(3) Uani 1 1 d .
C28 C 0.0451(11) 0.3261(7) 0.6629(7) 0.050(3) Uani 1 1 d .
H28 H 0.1417 0.3732 0.6775 0.061 Uiso 1 1 calc R
C29 C 0.1799(11) 0.3535(8) 0.8495(7) 0.051(3) Uani 1 1 d .
C30 C 0.2907(10) 0.3524(7) 0.9256(7) 0.047(3) Uani 1 1 d .
C31 C 0.3446(13) 0.4210(8) 1.0088(9) 0.070(3) Uani 1 1 d .
H31 H 0.3154 0.4767 1.0223 0.083 Uiso 1 1 calc R
C32 C 0.4419(13) 0.4074(9) 1.0721(8) 0.067(3) Uani 1 1 d .
H32 H 0.4806 0.4536 1.1287 0.081 Uiso 1 1 calc R
C33 C 0.4810(12) 0.3226(9) 1.0494(7) 0.066(3) Uani 1 1 d .
H33 H 0.5473 0.3120 1.0912 0.079 Uiso 1 1 calc R
C34 C 0.4235(11) 0.2551(8) 0.9667(6) 0.052(3) Uani 1 1 d .
C35 C 0.4421(12) 0.1575(8) 0.9294(7) 0.052(3) Uani 1 1 d .
C36 C 0.3599(10) 0.0113(7) 0.8070(6) 0.041(2) Uani 1 1 d .
C37 C 0.2838(12) -0.0651(9) 0.8332(8) 0.068(3) Uani 1 1 d .
H37 H 0.2264 -0.0544 0.8776 0.082 Uiso 1 1 calc R
C38 C 0.2917(15) -0.1568(9) 0.7948(10) 0.086(4) Uani 1 1 d .
H38 H 0.2456 -0.2062 0.8160 0.104 Uiso 1 1 calc R
C39 C 0.3672(14) -0.1756(8) 0.7254(9) 0.079(4) Uani 1 1 d .
H39 H 0.3677 -0.2383 0.6977 0.095 Uiso 1 1 calc R
C40 C 0.4420(10) -0.1019(8) 0.6968(6) 0.043(2) Uani 1 1 d .
C41 C 0.4419(10) -0.0062(7) 0.7394(6) 0.043(2) Uani 1 1 d .
H41 H 0.4965 0.0444 0.7221 0.052 Uiso 1 1 calc R
C42 C 0.5252(12) -0.1266(9) 0.6214(8) 0.057(3) Uani 1 1 d .
N1 N 0.0492(9) 0.1111(6) 0.8527(5) 0.044(2) Uani 1 1 d .
N2 N 0.1122(9) 0.0615(6) 0.7025(5) 0.043(2) Uani 1 1 d .
N3 N 0.3523(8) 0.1950(6) 0.7152(5) 0.0402(19) Uani 1 1 d .
N4 N 0.1275(8) 0.2689(6) 0.7857(5) 0.0417(19) Uani 1 1 d .
N5 N 0.3277(7) 0.2709(5) 0.9067(5) 0.0378(19) Uani 1 1 d .
N6 N 0.3563(8) 0.1067(5) 0.8498(5) 0.0383(19) Uani 1 1 d .
O1 O -0.1740(8) -0.0201(5) 0.8158(5) 0.069(2) Uani 1 1 d .
O2 O 0.3660(9) 0.1307(7) 0.5675(5) 0.081(3) Uani 1 1 d .
O1W O 0.6720(11) 0.0059(8) 0.9385(8) 0.077(3) Uani 1 1 d .
O3 O 0.1430(9) 0.4276(5) 0.8538(6) 0.083(3) Uani 1 1 d .
O2W O 0.7057(14) 0.6619(9) 0.5462(9) 0.155(5) Uani 1 1 d .
O4 O 0.5351(9) 0.1335(6) 0.9776(5) 0.077(2) Uani 1 1 d .
O3W O 0.662(3) 0.4053(16) 1.2621(14) 0.308(11) Uani 1 1 d .
O5 O -0.1076(11) 0.4035(7) 1.1418(7) 0.117(4) Uani 1 1 d .
H5A H -0.1464 0.4469 1.1460 0.176 Uiso 1 1 calc R
O6 O -0.1782(16) 0.3753(8) 0.9973(8) 0.136(5) Uani 1 1 d .
O7 O 0.7200(15) 0.5651(9) 0.6567(9) 0.160(5) Uani 1 1 d .
H7A H 0.7087 0.5976 0.6250 0.240 Uiso 1 1 calc R
O8 O 0.4720(17) 0.4768(11) 0.5941(10) 0.167(6) Uani 1 1 d .
O9 O -0.1431(12) 0.3873(8) 0.4881(8) 0.137(5) Uani 1 1 d .
H9A H -0.1183 0.4323 0.4686 0.205 Uiso 1 1 calc R
O10 O 0.0877(11) 0.4687(7) 0.5798(7) 0.110(4) Uani 1 1 d .
O11 O 0.5694(9) -0.0569(6) 0.5892(5) 0.079(2) Uani 1 1 d .
H11A H 0.6141 -0.0735 0.5485 0.118 Uiso 1 1 calc R
O12 O 0.5448(9) -0.2028(6) 0.5943(6) 0.078(2) Uani 1 1 d .
Co1 Co 0.22155(13) 0.17061(9) 0.80044(8) 0.0334(4) Uani 1 1 d .
H1A H 0.611(12) -0.049(8) 0.936(7) 0.07(4) Uiso 1 1 d .
H1B H 0.691(17) -0.004(10) 0.895(9) 0.09(6) Uiso 1 1 d .

loop_
_atom_site_aniso_label
_atom_site_aniso_U_11
_atom_site_aniso_U_22
_atom_site_aniso_U_33
_atom_site_aniso_U_23
_atom_site_aniso_U_13
_atom_site_aniso_U_12
C1 0.067(8) 0.077(10) 0.101(12) 0.014(10) 0.031(8) 0.044(7)
C2 0.052(6) 0.038(6) 0.079(9) 0.018(6) 0.041(6) 0.028(5)
C3 0.059(7) 0.061(7) 0.079(9) 0.037(7) 0.035(6) 0.042(6)
C4 0.036(5) 0.044(6) 0.058(7) 0.021(6) 0.025(5) 0.017(5)
C5 0.058(7) 0.069(8) 0.064(8) 0.031(7) 0.039(6) 0.040(6)
C6 0.085(8) 0.079(9) 0.059(8) 0.033(7) 0.033(7) 0.042(7)
C7 0.076(8) 0.050(7) 0.063(8) 0.013(6) 0.046(6) 0.031(6)
C8 0.033(6) 0.054(7) 0.090(9) 0.017(7) 0.020(6) 0.031(6)
C9 0.042(6) 0.048(7) 0.057(7) 0.017(6) 0.007(5) 0.028(5)
C10 0.045(6) 0.024(6) 0.099(10) -0.006(6) -0.009(7) 0.011(5)
C11 0.065(8) 0.073(9) 0.071(10) -0.026(7) -0.013(7) 0.036(8)
C12 0.056(7) 0.087(9) 0.045(7) -0.009(7) -0.007(6) 0.035(7)
C13 0.047(6) 0.071(8) 0.023(6) -0.005(5) -0.002(5) 0.039(6)
C14 0.044(6) 0.070(8) 0.045(7) 0.016(6) 0.001(5) 0.037(6)
C15 0.057(6) 0.036(6) 0.038(6) 0.010(5) 0.027(5) 0.028(5)
C16 0.055(7) 0.039(6) 0.062(8) 0.006(6) 0.028(6) 0.011(5)
C17 0.079(9) 0.067(9) 0.073(9) 0.016(8) 0.026(7) 0.026(8)
C18 0.077(10) 0.076(10) 0.138(14) 0.027(10) 0.062(10) 0.037(8)
C19 0.105(12) 0.092(10) 0.146(14) 0.103(11) 0.093(11) 0.067(10)
C20 0.084(9) 0.103(10) 0.080(9) 0.053(8) 0.055(7) 0.067(8)
C21 0.057(11) 0.099(14) 0.36(4) 0.024(19) 0.023(16) 0.037(11)
C22 0.060(8) 0.068(9) 0.095(11) 0.027(8) -0.014(7) 0.003(7)
C23 0.059(5) 0.048(5) 0.065(6) 0.015(4) 0.013(4) 0.028(4)
C24 0.061(7) 0.067(8) 0.052(7) 0.012(7) 0.000(6) 0.033(6)
C25 0.056(6) 0.044(6) 0.047(7) 0.007(6) 0.006(5) 0.019(5)
C26 0.059(5) 0.048(5) 0.065(6) 0.015(4) 0.013(4) 0.028(4)
C27 0.039(6) 0.061(7) 0.052(7) 0.019(6) 0.014(5) 0.035(5)
C28 0.053(6) 0.040(6) 0.072(8) 0.028(6) 0.017(6) 0.026(5)
C29 0.044(6) 0.043(7) 0.059(7) 0.004(6) 0.019(5) 0.015(5)
C30 0.036(5) 0.036(6) 0.052(7) -0.004(5) 0.007(5) 0.004(5)
C31 0.052(7) 0.056(8) 0.077(9) -0.006(7) 0.021(7) 0.007(6)
C32 0.055(7) 0.068(8) 0.052(8) -0.018(6) 0.023(6) 0.014(6)
C33 0.057(7) 0.098(10) 0.031(7) 0.005(7) 0.006(5) 0.023(7)
C34 0.044(6) 0.083(8) 0.026(6) 0.007(6) 0.010(5) 0.029(6)
C35 0.059(7) 0.065(8) 0.037(7) 0.013(6) 0.017(5) 0.028(6)
C36 0.042(5) 0.055(7) 0.040(6) 0.021(5) 0.020(5) 0.030(5)
C37 0.069(7) 0.082(9) 0.087(9) 0.047(8) 0.055(7) 0.041(7)
C38 0.102(10) 0.070(9) 0.131(13) 0.054(9) 0.079(9) 0.051(8)
C39 0.080(8) 0.049(7) 0.122(12) 0.027(8) 0.062(8) 0.028(6)
C40 0.042(5) 0.059(7) 0.032(6) 0.014(5) 0.008(4) 0.021(5)
C41 0.043(5) 0.053(7) 0.042(6) 0.020(5) 0.015(5) 0.023(5)
C42 0.054(7) 0.063(8) 0.056(8) 0.017(7) 0.012(6) 0.024(6)
N1 0.052(5) 0.044(5) 0.044(5) 0.007(4) 0.024(4) 0.032(4)
N2 0.041(5) 0.053(5) 0.039(5) 0.005(4) 0.006(4) 0.030(4)
N3 0.045(5) 0.044(5) 0.033(5) 0.009(4) 0.005(4) 0.021(4)
N4 0.037(4) 0.040(5) 0.045(5) 0.007(4) 0.011(4) 0.016(4)
N5 0.027(4) 0.049(5) 0.041(5) 0.008(4) 0.022(4) 0.018(4)
N6 0.050(5) 0.028(4) 0.031(5) -0.003(4) 0.013(4) 0.015(4)
O1 0.053(5) 0.057(5) 0.100(7) 0.022(5) 0.029(4) 0.020(4)
O2 0.076(5) 0.142(8) 0.029(4) 0.016(5) 0.026(4) 0.045(5)
O1W 0.067(6) 0.095(8) 0.096(9) 0.056(7) 0.037(6) 0.034(6)
O3 0.101(6) 0.048(5) 0.097(7) 0.005(5) 0.002(5) 0.043(5)
O2W 0.159(11) 0.133(10) 0.209(14) 0.081(10) 0.072(10) 0.065(8)
O4 0.099(6) 0.098(6) 0.050(5) 0.015(5) 0.005(4) 0.070(5)
O3W 0.33(3) 0.30(2) 0.24(2) 0.02(2) 0.032(19) 0.10(2)
O5 0.109(8) 0.105(8) 0.114(9) -0.025(7) 0.006(7) 0.071(6)
O6 0.219(13) 0.151(10) 0.138(10) 0.081(9) 0.103(10) 0.157(10)
O7 0.139(10) 0.152(11) 0.207(14) 0.103(11) 0.041(10) 0.029(9)
O8 0.150(11) 0.256(17) 0.209(15) 0.187(14) 0.092(10) 0.107(12)
O9 0.114(8) 0.142(10) 0.152(10) 0.098(9) -0.039(7) 0.011(7)
O10 0.102(7) 0.096(7) 0.125(9) 0.065(7) -0.017(6) 0.004(6)
O11 0.109(6) 0.088(6) 0.071(6) 0.031(5) 0.058(5) 0.059(5)
O12 0.085(6) 0.073(6) 0.078(6) 0.007(5) 0.030(5) 0.045(5)
Co1 0.0336(7) 0.0401(8) 0.0291(7) 0.0050(6) 0.0141(5) 0.0200(6)

loop_
_atom_type_symbol
_atom_type_description
_atom_type_scat_dispersion_real
_atom_type_scat_dispersion_imag
_atom_type_scat_source
C C 0.0033 0.0016 'International Tables Vol C Tables 4.2.6.8 and 6.1.1.4'
H H 0.0000 0.0000 'International Tables Vol C Tables 4.2.6.8 and 6.1.1.4'
N N 0.0061 0.0033 'International Tables Vol C Tables 4.2.6.8 and 6.1.1.4'
O O 0.0106 0.0060 'International Tables Vol C Tables 4.2.6.8 and 6.1.1.4'
Co Co 0.3494 0.9721 'International Tables Vol C Tables 4.2.6.8 and 6.1.1.4'

loop_
_geom_angle_atom_site_label_1
_geom_angle_atom_site_label_2
_geom_angle_atom_site_label_3
_geom_angle
O6 C1 O5 124.6(13)
O6 C1 C2 120.9(14)
O5 C1 C2 114.2(14)
C7 C2 C3 119.4(9)
C7 C2 C1 120.9(12)
C3 C2 C1 119.5(12)
C2 C3 C4 121.0(10)
C5 C4 C3 119.0(10)
C5 C4 N1 119.9(9)
C3 C4 N1 121.0(9)
C4 C5 C6 120.6(10)
C7 C6 C5 119.0(11)
C2 C7 C6 120.9(11)
O1 C8 N1 127.0(11)
O1 C8 C9 120.2(10)
N1 C8 C9 112.8(9)
N2 C9 C10 120.1(11)
N2 C9 C8 111.0(9)
C10 C9 C8 128.9(11)
C9 C10 C11 118.9(11)
C12 C11 C10 119.0(11)
C11 C12 C13 121.4(12)
N2 C13 C12 118.3(11)
N2 C13 C14 112.3(9)
C12 C13 C14 129.3(11)
O2 C14 N3 128.4(10)
O2 C14 C13 119.2(10)
N3 C14 C13 112.3(9)
C16 C15 C20 117.9(10)
C16 C15 N3 119.4(9)
C20 C15 N3 122.7(10)
C15 C16 C17 121.0(11)
C18 C17 C16 121.9(13)
C17 C18 C19 117.9(13)
C18 C19 C20 121.0(12)
C18 C19 C21 119.1(15)
C20 C19 C21 119.9(15)
C15 C20 C19 120.4(12)
O8 C21 O7 127(2)
O8 C21 C19 117.1(19)
O7 C21 C19 114.4(19)
O10 C22 O9 123.4(12)
O10 C22 C23 121.7(11)
O9 C22 C23 114.6(11)
C28 C23 C24 119.9(10)
C28 C23 C22 118.6(10)
C24 C23 C22 121.1(10)
C25 C24 C23 119.7(10)
C24 C25 C26 120.0(10)
C27 C26 C25 121.3(10)
C26 C27 C28 118.5(9)
C26 C27 N4 119.8(9)
C28 C27 N4 121.6(9)
C23 C28 C27 120.6(10)
O3 C29 N4 128.0(10)
O3 C29 C30 120.4(10)
N4 C29 C30 111.5(9)
N5 C30 C31 120.5(10)
N5 C30 C29 112.4(9)
C31 C30 C29 127.0(10)
C30 C31 C32 119.7(11)
C31 C32 C33 118.2(11)
C34 C33 C32 120.7(11)
N5 C34 C33 119.3(10)
N5 C34 C35 110.6(9)
C33 C34 C35 130.0(10)
O4 C35 N6 128.4(10)
O4 C35 C34 117.9(10)
N6 C35 C34 113.7(9)
C37 C36 C41 118.8(9)
C37 C36 N6 120.8(9)
C41 C36 N6 120.4(8)
C38 C37 C36 121.2(10)
C39 C38 C37 120.3(11)
C38 C39 C40 120.0(11)
C39 C40 C41 120.0(9)
C39 C40 C42 117.6(10)
C41 C40 C42 122.5(9)
C36 C41 C40 119.5(9)
O12 C42 O11 124.4(11)
O12 C42 C40 122.7(11)
O11 C42 C40 112.9(10)
C8 N1 C4 121.7(8)
C8 N1 Co1 115.6(7)
C4 N1 Co1 122.6(6)
C9 N2 C13 122.3(9)
C9 N2 Co1 119.7(7)
C13 N2 Co1 117.3(7)
C14 N3 C15 118.0(8)
C14 N3 Co1 115.6(7)
C15 N3 Co1 125.6(6)
C29 N4 C27 116.5(8)
C29 N4 Co1 116.0(7)
C27 N4 Co1 127.2(6)
C30 N5 C34 121.5(9)
C30 N5 Co1 118.3(7)
C34 N5 Co1 119.6(7)
C35 N6 C36 119.7(8)
C35 N6 Co1 115.1(6)
C36 N6 Co1 125.2(6)
N2 Co1 N5 173.5(3)
N2 Co1 N3 81.7(3)
N5 Co1 N3 103.1(3)
N2 Co1 N4 103.4(3)
N5 Co1 N4 81.1(3)
N3 Co1 N4 90.6(3)
N2 Co1 N1 80.1(3)
N5 Co1 N1 95.1(3)
N3 Co1 N1 161.8(3)
N4 Co1 N1 92.2(3)
N2 Co1 N6 95.0(3)
N5 Co1 N6 80.6(3)
N3 Co1 N6 92.2(3)
N4 Co1 N6 161.6(3)
N1 Co1 N6 90.8(3)

loop_
_geom_bond_atom_site_label_1
_geom_bond_atom_site_label_2
_geom_bond_distance
C1 O6 1.210(15)
C1 O5 1.281(16)
C1 C2 1.515(15)
C2 C7 1.360(14)
C2 C3 1.374(14)
C3 C4 1.375(12)
C4 C5 1.371(13)
C4 N1 1.431(12)
C5 C6 1.383(14)
C6 C7 1.379(14)
C8 O1 1.266(11)
C8 N1 1.319(13)
C8 C9 1.477(15)
C9 N2 1.348(11)
C9 C10 1.365(13)
C10 C11 1.408(16)
C11 C12 1.360(16)
C12 C13 1.371(14)
C13 N2 1.355(11)
C13 C14 1.476(14)
C14 O2 1.247(12)
C14 N3 1.316(12)
C15 C16 1.359(13)
C15 C20 1.366(13)
C15 N3 1.435(11)
C16 C17 1.381(14)
C17 C18 1.346(17)
C18 C19 1.357(19)
C19 C20 1.403(17)
C19 C21 1.53(3)
C21 O8 1.18(2)
C21 O7 1.326(19)
C22 O10 1.250(13)
C22 O9 1.288(13)
C22 C23 1.495(15)
C23 C28 1.382(13)
C23 C24 1.384(14)
C24 C25 1.367(13)
C25 C26 1.384(13)
C26 C27 1.368(13)
C27 C28 1.388(13)
C27 N4 1.460(11)
C29 O3 1.247(11)
C29 N4 1.314(12)
C29 C30 1.502(14)
C30 N5 1.332(11)
C30 C31 1.369(14)
C31 C32 1.371(15)
C32 C33 1.391(15)
C33 C34 1.358(14)
C34 N5 1.345(11)
C34 C35 1.496(14)
C35 O4 1.280(11)
C35 N6 1.309(12)
C36 C37 1.385(13)
C36 C41 1.385(12)
C36 N6 1.425(11)
C37 C38 1.377(15)
C38 C39 1.370(15)
C39 C40 1.372(13)
C40 C41 1.418(13)
C40 C42 1.504(14)
C42 O12 1.184(12)
C42 O11 1.298(12)
N1 Co1 1.989(8)
N2 Co1 1.860(8)
N3 Co1 1.957(8)
N4 Co1 1.971(7)
N5 Co1 1.868(8)
N6 Co1 1.991(7)
